data_7245841
loop_
_publ_author_name
'Li, Haoyuan'
'Yan, Wenjie'
'Ren, Peipei'
'Hu, Huimin'
'Sun, Runbo'
'Liu, Meixia'
'Fu, Zhengjiang'
'Guo, Shengmei'
'Cai, Hu'

_publ_section_title
;
 Bromide ion promoted practical synthesis of phosphinothioates of sulfinic
 acid derivatives and H-phosphine oxides
;
_journal_issue 50
_journal_name_full 'RSC Advances'
_journal_page_first 32350
_journal_page_last 32354
_journal_paper_doi 10.1039/D2RA06351D
_journal_volume 12
_journal_year 2022
_chemical_formula_moiety 'C12 H11 O2 P'
_chemical_formula_sum 'C12 H11 O2 P'
_chemical_formula_weight 218.18
_space_group_crystal_system monoclinic
_space_group_IT_number 14
_space_group_name_Hall '-P 2ybc'
_space_group_name_H-M_alt 'P 1 21/c 1'
_atom_sites_solution_hydrogens geom
_atom_sites_solution_primary dual
_audit_creation_date 2022-07-07
_audit_creation_method
;
Olex2 1.5-beta
(compiled 2022.04.07 svn.rca3783a0 for OlexSys, GUI svn.r6498)
;
_audit_update_record
;
2022-07-07 deposited with the CCDC.	2022-11-15 downloaded from the CCDC.
;
_cell_angle_alpha 90
_cell_angle_beta 99.883(5)
_cell_angle_gamma 90
_cell_formula_units_Z 4
_cell_length_a 11.482(3)
_cell_length_b 6.0814(17)
_cell_length_c 15.777(5)
_cell_measurement_reflns_used 2333
_cell_measurement_temperature 296.15
_cell_measurement_theta_max 54.523
_cell_measurement_theta_min 5.822
_cell_volume 1085.3(5)
_computing_cell_refinement 'SAINT v8.34A (Bruker, 2013)'
_computing_data_reduction 'SAINT v8.34A (Bruker, 2013)'
_computing_molecular_graphics 'Olex2 1.5-beta (Dolomanov et al., 2009)'
_computing_publication_material 'Olex2 1.5-beta (Dolomanov et al., 2009)'
_computing_structure_refinement 'SHELXL 2018/3 (Sheldrick, 2015)'
_computing_structure_solution 'SHELXT  (Sheldrick, 2015)'
_diffrn_ambient_temperature 296.15
_diffrn_measured_fraction_theta_full 0.993
_diffrn_measured_fraction_theta_max 0.980
_diffrn_measurement_device_type 'CCD area detector'
_diffrn_measurement_method 'phi and omega scans'
_diffrn_radiation_monochromator graphite
_diffrn_radiation_type MoK\a
_diffrn_radiation_wavelength 0.71073
_diffrn_reflns_av_unetI/netI 0.0349
_diffrn_reflns_Laue_measured_fraction_full 0.993
_diffrn_reflns_Laue_measured_fraction_max 0.980
_diffrn_reflns_limit_h_max 14
_diffrn_reflns_limit_h_min -14
_diffrn_reflns_limit_k_max 7
_diffrn_reflns_limit_k_min 0
_diffrn_reflns_limit_l_max 20
_diffrn_reflns_limit_l_min 0
_diffrn_reflns_number 2459
_diffrn_reflns_point_group_measured_fraction_full 0.993
_diffrn_reflns_point_group_measured_fraction_max 0.980
_diffrn_reflns_theta_full 25.242
_diffrn_reflns_theta_max 27.636
_diffrn_reflns_theta_min 1.800
_diffrn_source_current 30.0
_diffrn_source_power 1.5
_diffrn_source_voltage 50.0
_exptl_absorpt_coefficient_mu 0.228
_exptl_absorpt_correction_T_max 0.7456
_exptl_absorpt_correction_T_min 0.6620
_exptl_absorpt_process_details
;
SADABS-2014/5 (Bruker,2014/5) was used for absorption correction.
wR2(int) was 0.0934 before and 0.0405 after correction.
The Ratio of minimum to maximum transmission is 0.8879.
The \l/2 correction factor is 0.00150.
;
_exptl_crystal_colour colorless
_exptl_crystal_density_diffrn 1.335
_exptl_crystal_description block
_exptl_crystal_F_000 456
_refine_diff_density_max 0.724
_refine_diff_density_min -0.347
_refine_diff_density_rms 0.111
_refine_ls_extinction_method none
_refine_ls_goodness_of_fit_ref 1.083
_refine_ls_hydrogen_treatment constr
_refine_ls_matrix_type full
_refine_ls_number_parameters 138
_refine_ls_number_reflns 2459
_refine_ls_number_restraints 0
_refine_ls_restrained_S_all 1.083
_refine_ls_R_factor_all 0.0841
_refine_ls_R_factor_gt 0.0705
_refine_ls_shift/su_max 0.000
_refine_ls_shift/su_mean 0.000
_refine_ls_structure_factor_coef Fsqd
_refine_ls_weighting_details 'w=1/[\s^2^(Fo^2^)+(0.1552P)^2^+1.7325P] where P=(Fo^2^+2Fc^2^)/3'
_refine_ls_weighting_scheme calc
_refine_ls_wR_factor_gt 0.2407
_refine_ls_wR_factor_ref 0.2568
_reflns_Friedel_coverage 0.000
_reflns_number_gt 2004
_reflns_number_total 2459
_reflns_threshold_expression 'I > 2\s(I)'
_cod_data_source_file d2ra06351d2.cif
_cod_data_source_block q
_cod_database_code 7245841
_shelx_shelxl_version_number 2018/3
_shelx_space_group_comment
;
The symmetry employed for this shelxl refinement is uniquely defined
by the following loop, which should always be used as a source of
symmetry information in preference to the above space-group names.
They are only intended as comments.
;
_olex2_refinement_description
;
1. Twinned data refinement
 Scales: 0.941(2)
 0.059(2)
2. Fixed Uiso
 At 1.2 times of:
  All C(H) groups
 At 1.5 times of:
  All O(H) groups
3.a Aromatic/amide H refined with riding coordinates:
 C5(H5), C12(H12), C8(H8), C1(H1A), C10(H10), C11(H11), C9(H9), C2(H2), C3(H3),
  C4(H4)
3.b Idealised tetrahedral OH refined as rotating group:
 O1(H1)
;
_olex2_submission_special_instructions 'No special instructions were received'

loop_
_space_group_symop_operation_xyz
'x, y, z'
'-x, y+1/2, -z+1/2'
'-x, -y, -z'
'x, -y-1/2, z-1/2'

loop_
_atom_site_label
_atom_site_type_symbol
_atom_site_fract_x
_atom_site_fract_y
_atom_site_fract_z
_atom_site_U_iso_or_equiv
_atom_site_adp_type
_atom_site_occupancy
_atom_site_site_symmetry_order
_atom_site_calc_flag
_atom_site_refinement_flags_posn
_atom_site_refinement_flags_adp
_atom_site_refinement_flags_occupancy
_atom_site_disorder_assembly
_atom_site_disorder_group
P1 P 0.83872(8) 0.60659(16) 0.24993(6) 0.0257(3) Uani 1 1 d . . . . .
O1 O 0.8839(3) 0.8462(5) 0.2492(2) 0.0427(8) Uani 1 1 d . . . . .
H1 H 0.955850 0.848069 0.264357 0.064 Uiso 1 1 calc R U . . .
O2 O 0.9022(3) 0.4362(5) 0.2065(2) 0.0413(8) Uani 1 1 d . . . . .
C6 C 0.6881(3) 0.6310(6) 0.1964(2) 0.0286(8) Uani 1 1 d . . . . .
C7 C 0.8371(3) 0.5332(7) 0.3605(2) 0.0285(8) Uani 1 1 d . . . . .
C5 C 0.6332(4) 0.4532(8) 0.1503(3) 0.0415(10) Uani 1 1 d . . . . .
H5 H 0.674325 0.322629 0.147081 0.050 Uiso 1 1 calc R U . . .
C12 C 0.8769(4) 0.3296(8) 0.3933(3) 0.0405(10) Uani 1 1 d . . . . .
H12 H 0.902748 0.225475 0.357568 0.049 Uiso 1 1 calc R U . . .
C8 C 0.7963(5) 0.6856(9) 0.4144(3) 0.0468(11) Uani 1 1 d . . . . .
H8 H 0.767919 0.821463 0.393047 0.056 Uiso 1 1 calc R U . . .
C1 C 0.6255(4) 0.8239(9) 0.2013(3) 0.0444(11) Uani 1 1 d . . . . .
H1A H 0.661855 0.943150 0.231998 0.053 Uiso 1 1 calc R U . . .
C10 C 0.8380(5) 0.4329(10) 0.5323(3) 0.0536(14) Uani 1 1 d . . . . .
H10 H 0.837991 0.398685 0.589754 0.064 Uiso 1 1 calc R U . . .
C11 C 0.8782(4) 0.2813(9) 0.4798(4) 0.0516(13) Uani 1 1 d . . . . .
H11 H 0.906389 0.146026 0.501925 0.062 Uiso 1 1 calc R U . . .
C9 C 0.7982(6) 0.6325(10) 0.5012(3) 0.0609(15) Uani 1 1 d . . . . .
H9 H 0.772057 0.734603 0.537640 0.073 Uiso 1 1 calc R U . . .
C2 C 0.5087(5) 0.8398(11) 0.1607(4) 0.0607(15) Uani 1 1 d . . . . .
H2 H 0.466524 0.968934 0.164509 0.073 Uiso 1 1 calc R U . . .
C3 C 0.4558(4) 0.6645(13) 0.1149(4) 0.0678(18) Uani 1 1 d . . . . .
H3 H 0.377609 0.675926 0.087390 0.081 Uiso 1 1 calc R U . . .
C4 C 0.5166(5) 0.4723(12) 0.1092(4) 0.0608(15) Uani 1 1 d . . . . .
H4 H 0.479672 0.354685 0.077828 0.073 Uiso 1 1 calc R U . . .

loop_
_atom_site_aniso_label
_atom_site_aniso_U_11
_atom_site_aniso_U_22
_atom_site_aniso_U_33
_atom_site_aniso_U_23
_atom_site_aniso_U_13
_atom_site_aniso_U_12
P1 0.0182(5) 0.0298(6) 0.0296(5) -0.0005(4) 0.0053(4) 0.0016(3)
O1 0.0356(16) 0.0410(17) 0.0521(19) 0.0059(15) 0.0090(14) -0.0123(13)
O2 0.0319(15) 0.0510(19) 0.0411(17) -0.0086(14) 0.0062(13) 0.0129(13)
C6 0.0204(16) 0.038(2) 0.0276(18) 0.0063(15) 0.0053(13) 0.0005(14)
C7 0.0218(16) 0.0325(19) 0.0301(18) -0.0007(15) 0.0014(14) -0.0017(14)
C5 0.035(2) 0.046(3) 0.041(2) 0.002(2) 0.0016(18) -0.0083(19)
C12 0.041(2) 0.035(2) 0.045(2) 0.0044(19) 0.0065(18) 0.0001(18)
C8 0.059(3) 0.047(3) 0.035(2) -0.003(2) 0.009(2) 0.012(2)
C1 0.037(2) 0.046(3) 0.050(3) 0.004(2) 0.0085(19) 0.014(2)
C10 0.051(3) 0.075(4) 0.034(2) 0.009(2) 0.005(2) -0.018(3)
C11 0.049(3) 0.049(3) 0.052(3) 0.020(2) -0.004(2) -0.006(2)
C9 0.083(4) 0.068(4) 0.032(2) -0.010(2) 0.012(3) 0.002(3)
C2 0.040(3) 0.077(4) 0.066(3) 0.016(3) 0.011(2) 0.027(3)
C3 0.026(2) 0.116(5) 0.057(3) 0.027(4) -0.004(2) 0.008(3)
C4 0.040(3) 0.089(4) 0.048(3) 0.005(3) -0.008(2) -0.020(3)

loop_
_atom_type_symbol
_atom_type_description
_atom_type_scat_dispersion_real
_atom_type_scat_dispersion_imag
_atom_type_scat_source
C C 0.0033 0.0016 'International Tables Vol C Tables 4.2.6.8 and 6.1.1.4'
H H 0.0000 0.0000 'International Tables Vol C Tables 4.2.6.8 and 6.1.1.4'
O O 0.0106 0.0060 'International Tables Vol C Tables 4.2.6.8 and 6.1.1.4'
P P 0.1023 0.0942 'International Tables Vol C Tables 4.2.6.8 and 6.1.1.4'

loop_
_geom_angle_atom_site_label_1
_geom_angle_atom_site_label_2
_geom_angle_atom_site_label_3
_geom_angle
_geom_angle_site_symmetry_1
_geom_angle_site_symmetry_3
_geom_angle_publ_flag
O1 P1 C6 102.45(18) . . ?
O1 P1 C7 107.41(19) . . ?
O2 P1 O1 117.23(19) . . ?
O2 P1 C6 110.29(18) . . ?
O2 P1 C7 110.99(19) . . ?
C6 P1 C7 107.82(17) . . ?
P1 O1 H1 109.5 . . ?
C5 C6 P1 119.6(3) . . ?
C1 C6 P1 120.7(3) . . ?
C1 C6 C5 119.6(4) . . ?
C12 C7 P1 121.6(3) . . ?
C12 C7 C8 119.3(4) . . ?
C8 C7 P1 119.1(3) . . ?
C6 C5 H5 120.2 . . ?
C4 C5 C6 119.5(5) . . ?
C4 C5 H5 120.2 . . ?
C7 C12 H12 120.0 . . ?
C7 C12 C11 120.0(5) . . ?
C11 C12 H12 120.0 . . ?
C7 C8 H8 120.3 . . ?
C7 C8 C9 119.5(5) . . ?
C9 C8 H8 120.3 . . ?
C6 C1 H1A 119.9 . . ?
C6 C1 C2 120.2(5) . . ?
C2 C1 H1A 119.9 . . ?
C11 C10 H10 119.7 . . ?
C9 C10 H10 119.7 . . ?
C9 C10 C11 120.6(5) . . ?
C12 C11 H11 119.9 . . ?
C10 C11 C12 120.1(5) . . ?
C10 C11 H11 119.9 . . ?
C8 C9 H9 119.8 . . ?
C10 C9 C8 120.4(5) . . ?
C10 C9 H9 119.8 . . ?
C1 C2 H2 120.1 . . ?
C3 C2 C1 119.7(5) . . ?
C3 C2 H2 120.1 . . ?
C2 C3 H3 119.6 . . ?
C2 C3 C4 120.8(5) . . ?
C4 C3 H3 119.6 . . ?
C5 C4 H4 120.0 . . ?
C3 C4 C5 120.1(6) . . ?
C3 C4 H4 120.0 . . ?

loop_
_geom_bond_atom_site_label_1
_geom_bond_atom_site_label_2
_geom_bond_distance
_geom_bond_site_symmetry_2
_geom_bond_publ_flag
P1 O1 1.547(3) . ?
P1 O2 1.499(3) . ?
P1 C6 1.796(4) . ?
P1 C7 1.805(4) . ?
O1 H1 0.8200 . ?
C6 C5 1.392(6) . ?
C6 C1 1.385(6) . ?
C7 C12 1.389(6) . ?
C7 C8 1.392(6) . ?
C5 H5 0.9300 . ?
C5 C4 1.389(7) . ?
C12 H12 0.9300 . ?
C12 C11 1.393(7) . ?
C8 H8 0.9300 . ?
C8 C9 1.403(7) . ?
C1 H1A 0.9300 . ?
C1 C2 1.387(7) . ?
C10 H10 0.9300 . ?
C10 C11 1.371(8) . ?
C10 C9 1.359(8) . ?
C11 H11 0.9300 . ?
C9 H9 0.9300 . ?
C2 H2 0.9300 . ?
C2 C3 1.370(9) . ?
C3 H3 0.9300 . ?
C3 C4 1.373(9) . ?
C4 H4 0.9300 . ?

loop_
_geom_torsion_atom_site_label_1
_geom_torsion_atom_site_label_2
_geom_torsion_atom_site_label_3
_geom_torsion_atom_site_label_4
_geom_torsion
_geom_torsion_site_symmetry_1
_geom_torsion_site_symmetry_2
_geom_torsion_site_symmetry_3
_geom_torsion_site_symmetry_4
_geom_torsion_publ_flag
P1 C6 C5 C4 179.8(4) . . . . ?
P1 C6 C1 C2 -179.1(4) . . . . ?
P1 C7 C12 C11 177.8(3) . . . . ?
P1 C7 C8 C9 -178.0(4) . . . . ?
O1 P1 C6 C5 151.1(3) . . . . ?
O1 P1 C6 C1 -29.6(4) . . . . ?
O1 P1 C7 C12 -137.2(3) . . . . ?
O1 P1 C7 C8 42.0(4) . . . . ?
O2 P1 C6 C5 25.6(4) . . . . ?
O2 P1 C6 C1 -155.2(4) . . . . ?
O2 P1 C7 C12 -7.8(4) . . . . ?
O2 P1 C7 C8 171.3(3) . . . . ?
C6 P1 C7 C12 113.1(4) . . . . ?
C6 P1 C7 C8 -67.8(4) . . . . ?
C6 C5 C4 C3 -0.7(8) . . . . ?
C6 C1 C2 C3 -0.6(8) . . . . ?
C7 P1 C6 C5 -95.7(4) . . . . ?
C7 P1 C6 C1 83.5(4) . . . . ?
C7 C12 C11 C10 1.3(7) . . . . ?
C7 C8 C9 C10 -0.9(9) . . . . ?
C5 C6 C1 C2 0.1(7) . . . . ?
C12 C7 C8 C9 1.2(7) . . . . ?
C8 C7 C12 C11 -1.4(7) . . . . ?
C1 C6 C5 C4 0.6(7) . . . . ?
C1 C2 C3 C4 0.5(9) . . . . ?
C11 C10 C9 C8 0.8(9) . . . . ?
C9 C10 C11 C12 -1.0(8) . . . . ?
C2 C3 C4 C5 0.2(9) . . . . ?

loop_
_twin_individual_id
_twin_individual_mass_fraction_refined
1 0.941(2)
2 0.059(2)
